data_1543433
loop_
_publ_author_name
'Zhu, Bo'
'Qiu, Shuai'
'Li, Jiangtao'
'Coote, Michelle L.'
'Lee, Richmond'
'Jiang, Zhiyong'

_publ_section_title
;
 Asymmetric [4 + 2] annulation of 5H-thiazol-4-ones with a chiral
 dipeptide-based Br\/onsted base catalyst
;
_journal_issue 9
_journal_name_full 'Chem. Sci.'
_journal_page_first 6060
_journal_paper_doi 10.1039/C6SC02039A
_journal_volume 7
_journal_year 2016
_chemical_formula_sum 'C25 H19 F3 N2 O3 S'
_chemical_formula_weight 484.48
_space_group_crystal_system monoclinic
_space_group_IT_number 4
_space_group_name_Hall 'P 2yb'
_space_group_name_H-M_alt 'P 1 21 1'
_symmetry_space_group_name_Hall 'P 2yb'
_symmetry_space_group_name_H-M 'P 1 21 1'
_atom_sites_solution_hydrogens geom
_audit_creation_method SHELXL-2014/7
_audit_update_record
;
2015-08-19 deposited with the CCDC.
2016-06-09 downloaded from the CCDC.
;
_cell_angle_alpha 90
_cell_angle_beta 112.949(4)
_cell_angle_gamma 90
_cell_formula_units_Z 8
_cell_length_a 11.2983(4)
_cell_length_b 40.617(2)
_cell_length_c 11.3731(4)
_cell_measurement_temperature 291(2)
_cell_volume 4806.1(4)
_computing_structure_refinement 'SHELXL-2014/7 (Sheldrick, 2014)'
_diffrn_ambient_temperature 291(2)
_diffrn_measured_fraction_theta_full 0.999
_diffrn_measured_fraction_theta_max 0.999
_diffrn_radiation_type CuK\a
_diffrn_radiation_wavelength 1.54184
_diffrn_reflns_av_R_equivalents 0.0268
_diffrn_reflns_av_unetI/netI 0.0490
_diffrn_reflns_Laue_measured_fraction_full 0.999
_diffrn_reflns_Laue_measured_fraction_max 0.999
_diffrn_reflns_limit_h_max 13
_diffrn_reflns_limit_h_min -12
_diffrn_reflns_limit_k_max 48
_diffrn_reflns_limit_k_min -44
_diffrn_reflns_limit_l_max 13
_diffrn_reflns_limit_l_min -12
_diffrn_reflns_number 19277
_diffrn_reflns_point_group_measured_fraction_full 0.732
_diffrn_reflns_point_group_measured_fraction_max 0.732
_diffrn_reflns_theta_full 67.078
_diffrn_reflns_theta_max 67.078
_diffrn_reflns_theta_min 4.221
_exptl_absorpt_coefficient_mu 1.662
_exptl_crystal_density_diffrn 1.339
_exptl_crystal_F_000 2000
_exptl_crystal_size_max 0.200
_exptl_crystal_size_mid 0.150
_exptl_crystal_size_min 0.040
_refine_diff_density_max 0.536
_refine_diff_density_min -0.352
_refine_diff_density_rms 0.065
_refine_ls_abs_structure_details
;
 Flack x determined using 2364 quotients [(I+)-(I-)]/[(I+)+(I-)]
 (Parsons, Flack and Wagner, Acta Cryst. B69 (2013) 249-259).
;
_refine_ls_abs_structure_Flack 0.032(13)
_refine_ls_extinction_method none
_refine_ls_goodness_of_fit_ref 1.065
_refine_ls_hydrogen_treatment constr
_refine_ls_matrix_type full
_refine_ls_number_parameters 1233
_refine_ls_number_reflns 12573
_refine_ls_number_restraints 102
_refine_ls_restrained_S_all 1.095
_refine_ls_R_factor_all 0.0920
_refine_ls_R_factor_gt 0.0784
_refine_ls_shift/su_max 0.002
_refine_ls_shift/su_mean 0.000
_refine_ls_structure_factor_coef Fsqd
_refine_ls_weighting_details 'w=1/[\s^2^(Fo^2^)+(0.1102P)^2^+3.3396P] where P=(Fo^2^+2Fc^2^)/3'
_refine_ls_weighting_scheme calc
_refine_ls_wR_factor_gt 0.2049
_refine_ls_wR_factor_ref 0.2157
_reflns_Friedel_coverage 0.443
_reflns_Friedel_fraction_full 0.456
_reflns_Friedel_fraction_max 0.456
_reflns_number_gt 10148
_reflns_number_total 12573
_reflns_threshold_expression 'I > 2\s(I)'
_cod_data_source_file c6sc02039a2.cif
_cod_data_source_block zb33047
_cod_depositor_comments 'Adding full bibliography for 1543432--1543434.cif.'
_cod_original_cell_volume 4806.0(4)
_cod_database_code 1543433
_shelx_shelxl_version_number 2014/7
_shelx_space_group_comment
;
The symmetry employed for this shelxl refinement is uniquely defined
by the following loop, which should always be used as a source of
symmetry information in preference to the above space-group names.
They are only intended as comments.
;
_shelx_estimated_absorpt_t_min 0.732
_shelx_estimated_absorpt_t_max 0.937

loop_
_space_group_symop_operation_xyz
'x, y, z'
'-x, y+1/2, -z'

loop_
_atom_site_label
_atom_site_type_symbol
_atom_site_fract_x
_atom_site_fract_y
_atom_site_fract_z
_atom_site_U_iso_or_equiv
_atom_site_adp_type
_atom_site_occupancy
_atom_site_site_symmetry_order
_atom_site_calc_flag
_atom_site_refinement_flags_posn
_atom_site_refinement_flags_adp
C1 C -0.1872(5) 0.5479(2) 0.2425(5) 0.082(2) Uani 1 1 d . .
H1 H -0.2204 0.5270 0.2164 0.098 Uiso 1 1 calc R U
C1C C 0.8506(6) 0.5550(3) 0.6168(5) 0.102(3) Uani 1 1 d . .
H1C H 0.8806 0.5340 0.6462 0.122 Uiso 1 1 calc R U
C2 C -0.2539(5) 0.5726(2) 0.1831(5) 0.081(2) Uani 1 1 d . .
H2 H -0.3330 0.5694 0.1160 0.097 Uiso 1 1 calc R U
C2C C 0.9199(6) 0.5828(3) 0.6711(6) 0.114(4) Uani 1 1 d . .
H2C H 0.9986 0.5800 0.7390 0.137 Uiso 1 1 calc R U
C3 C -0.2061(5) 0.6053(2) 0.2205(6) 0.083(2) Uani 1 1 d . .
H3 H -0.2540 0.6234 0.1783 0.100 Uiso 1 1 calc R U
C3C C 0.8820(6) 0.6135(3) 0.6331(7) 0.117(4) Uani 1 1 d . .
H3C H 0.9343 0.6312 0.6735 0.141 Uiso 1 1 calc R U
C4 C -0.0906(5) 0.6095(2) 0.3178(6) 0.077(2) Uani 1 1 d . .
H4 H -0.0589 0.6306 0.3411 0.092 Uiso 1 1 calc R U
C4C C 0.7598(6) 0.6192(3) 0.5291(6) 0.103(3) Uani 1 1 d . .
H4C H 0.7305 0.6404 0.5022 0.123 Uiso 1 1 calc R U
C5 C -0.0176(4) 0.58229(18) 0.3844(5) 0.0590(17) Uani 1 1 d . .
C5C C 0.6879(5) 0.5916(2) 0.4710(5) 0.069(2) Uani 1 1 d . .
C6 C -0.0660(5) 0.5503(2) 0.3452(5) 0.0668(18) Uani 1 1 d . .
C6C C 0.7329(5) 0.5600(2) 0.5154(5) 0.072(2) Uani 1 1 d . .
C7 C 0.0070(5) 0.52388(19) 0.4143(5) 0.0665(18) Uani 1 1 d . .
H7 H -0.0243 0.5025 0.3943 0.080 Uiso 1 1 calc R U
C7C C 0.6544(5) 0.5332(2) 0.4499(5) 0.0782(19) Uani 1 1 d . .
H7C H 0.6813 0.5117 0.4750 0.094 Uiso 1 1 calc R U
C8 C 0.1254(5) 0.52897(18) 0.5120(5) 0.0624(17) Uani 1 1 d . .
H8 H 0.1763 0.5114 0.5563 0.075 Uiso 1 1 calc R U
C8C C 0.5387(5) 0.53859(18) 0.3497(5) 0.0686(18) Uani 1 1 d . .
H8C H 0.4875 0.5212 0.3049 0.082 Uiso 1 1 calc R U
C9 C 0.1649(4) 0.56112(15) 0.5412(3) 0.0465(13) Uani 1 1 d . .
C9C C 0.5008(5) 0.57157(16) 0.3175(4) 0.0541(15) Uani 1 1 d . .
C10 C 0.2949(4) 0.56861(15) 0.6438(4) 0.0496(13) Uani 1 1 d . .
C10C C 0.3703(4) 0.57798(16) 0.2146(4) 0.0530(14) Uani 1 1 d . .
C11 C 0.3310(4) 0.60552(16) 0.6705(5) 0.0525(14) Uani 1 1 d . .
H11 H 0.3278 0.6160 0.5917 0.063 Uiso 1 1 calc R U
C11C C 0.3353(5) 0.61481(16) 0.1766(5) 0.0541(14) Uani 1 1 d . .
H11C H 0.3473 0.6275 0.2537 0.065 Uiso 1 1 calc R U
C12 C 0.4755(4) 0.60428(16) 0.7698(5) 0.0522(14) Uani 1 1 d . .
H12 H 0.4751 0.6084 0.8546 0.063 Uiso 1 1 calc R U
C12C C 0.1875(5) 0.61376(17) 0.0889(5) 0.0588(16) Uani 1 1 d . .
H12C H 0.1779 0.6182 0.0010 0.071 Uiso 1 1 calc R U
C13 C 0.5169(5) 0.56717(18) 0.7668(5) 0.0595(16) Uani 1 1 d . .
C13C C 0.1463(4) 0.57751(18) 0.0955(5) 0.0591(16) Uani 1 1 d . .
C14 C 0.4450(4) 0.54912(16) 0.8385(4) 0.0504(14) Uani 1 1 d . .
C14C C 0.2160(4) 0.55776(16) 0.0269(4) 0.0558(15) Uani 1 1 d . .
C15 C 0.5625(6) 0.6290(2) 0.7490(7) 0.081(2) Uani 1 1 d . .
C15C C 0.1086(5) 0.6386(2) 0.1246(6) 0.073(2) Uani 1 1 d . .
C16 C 0.5311(6) 0.6430(2) 0.6255(7) 0.090(2) Uani 1 1 d . .
H16A H 0.5015 0.6261 0.5620 0.135 Uiso 1 1 calc R U
H16B H 0.6060 0.6533 0.6217 0.135 Uiso 1 1 calc R U
H16C H 0.4646 0.6592 0.6098 0.135 Uiso 1 1 calc R U
C16C C -0.0157(7) 0.6503(3) 0.0219(9) 0.113(3) Uani 1 1 d . .
H16D H -0.0820 0.6506 0.0549 0.169 Uiso 1 1 calc R U
H16E H -0.0400 0.6356 -0.0498 0.169 Uiso 1 1 calc R U
H16F H -0.0042 0.6721 -0.0048 0.169 Uiso 1 1 calc R U
C17 C 0.6609(4) 0.5596(2) 0.8199(5) 0.080(2) Uani 1 1 d . .
H17A H 0.6735 0.5362 0.8190 0.119 Uiso 1 1 calc R U
H17B H 0.7004 0.5676 0.9059 0.119 Uiso 1 1 calc R U
H17C H 0.6993 0.5702 0.7680 0.119 Uiso 1 1 calc R U
C17C C 0.0039(5) 0.5703(2) 0.0483(6) 0.085(2) Uani 1 1 d . .
H17D H -0.0092 0.5469 0.0459 0.128 Uiso 1 1 calc R U
H17E H -0.0389 0.5792 -0.0359 0.128 Uiso 1 1 calc R U
H17F H -0.0305 0.5801 0.1049 0.128 Uiso 1 1 calc R U
C18 C 0.2457(5) 0.62456(17) 0.7216(5) 0.0576(16) Uani 1 1 d . .
C18C C 0.4175(5) 0.63013(16) 0.1109(5) 0.0563(15) Uani 1 1 d . .
C19 C 0.1979(5) 0.65753(17) 0.6641(6) 0.0660(17) Uani 1 1 d . .
C19C C 0.4151(6) 0.6663(2) 0.0925(8) 0.083(2) Uani 1 1 d . .
C20 C 0.1808(7) 0.6664(2) 0.5383(7) 0.085(2) Uani 1 1 d . .
H20 H 0.2035 0.6518 0.4877 0.102 Uiso 1 1 calc R U
C20C C 0.3676(10) 0.6872(2) 0.1601(12) 0.144(4) Uani 1 1 d . .
H20C H 0.3401 0.6788 0.2212 0.173 Uiso 1 1 calc R U
C21 C 0.1307(10) 0.6965(3) 0.4913(10) 0.118(3) Uani 1 1 d . .
H21 H 0.1200 0.7021 0.4084 0.142 Uiso 1 1 calc R U
C21C C 0.3611(13) 0.7206(4) 0.1363(14) 0.171(5) Uani 1 1 d . U
H21C H 0.3273 0.7353 0.1776 0.205 Uiso 1 1 calc R U
C22 C 0.0964(11) 0.7184(2) 0.5615(10) 0.120(4) Uani 1 1 d D .
C22C C 0.4076(12) 0.7305(2) 0.0482(13) 0.148(4) Uani 1 1 d D U
C23 C 0.1128(10) 0.7107(3) 0.6892(12) 0.139(4) Uani 1 1 d . .
H23 H 0.0918 0.7258 0.7394 0.167 Uiso 1 1 calc R U
C23C C 0.4664(13) 0.7121(3) -0.0116(13) 0.169(5) Uani 1 1 d . .
H23C H 0.5018 0.7210 -0.0660 0.203 Uiso 1 1 calc R U
C24 C 0.1617(8) 0.6795(2) 0.7366(8) 0.093(2) Uani 1 1 d . .
H24 H 0.1698 0.6735 0.8183 0.112 Uiso 1 1 calc R U
C24C C 0.4693(10) 0.6791(2) 0.0156(10) 0.129(4) Uani 1 1 d . .
H24C H 0.5103 0.6649 -0.0206 0.154 Uiso 1 1 calc R U
C25 C 0.0347(15) 0.7513(3) 0.5007(19) 0.202(9) Uani 1 1 d D .
C25C C 0.4083(15) 0.7659(3) 0.0390(14) 0.337(8) Uani 1 1 d D U
F1 F -0.0027(13) 0.7688(2) 0.5839(12) 0.305(7) Uani 1 1 d D .
F1C F 0.4803(10) 0.7808(3) -0.0147(11) 0.295(6) Uani 1 1 d D U
F2 F 0.1132(10) 0.7690(2) 0.4812(13) 0.328(6) Uani 1 1 d . .
F2C F 0.3044(11) 0.7803(3) -0.0498(12) 0.295(7) Uani 1 1 d D U
F3 F -0.0698(11) 0.7480(3) 0.4143(12) 0.346(9) Uani 1 1 d D .
F3C F 0.4282(15) 0.7873(3) 0.1339(10) 0.345(8) Uani 1 1 d D U
N1 N 0.0970(4) 0.58761(13) 0.4828(4) 0.0530(12) Uani 1 1 d . .
N1C N 0.5677(4) 0.59709(14) 0.3714(4) 0.0584(13) Uani 1 1 d . .
N2 N 0.3186(3) 0.55082(12) 0.7623(3) 0.0493(11) Uani 1 1 d . .
H2A H 0.2587 0.5423 0.7816 0.059 Uiso 1 1 calc R U
N2C N 0.3411(4) 0.55827(13) 0.0999(4) 0.0568(13) Uani 1 1 d . .
H2CA H 0.3982 0.5481 0.0813 0.068 Uiso 1 1 calc R U
O1 O 0.4914(3) 0.53868(11) 0.9456(3) 0.0593(11) Uani 1 1 d . .
O1C O 0.1634(3) 0.54610(12) -0.0817(3) 0.0644(12) Uani 1 1 d . .
O2 O 0.6656(6) 0.6365(2) 0.8459(7) 0.151(3) Uani 1 1 d . .
O2C O 0.1427(4) 0.64848(15) 0.2330(5) 0.0926(16) Uani 1 1 d . .
O3 O 0.2245(4) 0.61527(12) 0.8106(3) 0.0687(12) Uani 1 1 d . .
O3C O 0.4811(4) 0.61295(12) 0.0706(3) 0.0652(12) Uani 1 1 d . .
S1 S 0.42913(11) 0.55381(4) 0.60305(11) 0.0550(3) Uani 1 1 d . .
S1C S 0.23743(12) 0.56652(5) 0.26251(12) 0.0624(4) Uani 1 1 d . .
C1A C 0.4427(5) 0.4469(2) 1.1351(5) 0.087(2) Uani 1 1 d . .
H1A H 0.4754 0.4678 1.1632 0.105 Uiso 1 1 calc R U
C2A C 0.4945(5) 0.4208(2) 1.2081(5) 0.087(3) Uani 1 1 d . .
H2AA H 0.5624 0.4235 1.2867 0.105 Uiso 1 1 calc R U
C3A C 0.4470(6) 0.3903(3) 1.1668(6) 0.087(3) Uani 1 1 d . .
H3A H 0.4829 0.3722 1.2188 0.104 Uiso 1 1 calc R U
C4A C 0.3470(6) 0.3852(2) 1.0497(5) 0.077(2) Uani 1 1 d . .
H4A H 0.3179 0.3640 1.0230 0.092 Uiso 1 1 calc R U
C5A C 0.2905(4) 0.41212(18) 0.9723(4) 0.0584(16) Uani 1 1 d . .
C6A C 0.3394(5) 0.44345(18) 1.0161(5) 0.0665(18) Uani 1 1 d . .
C7A C 0.2775(5) 0.47043(18) 0.9363(5) 0.0698(17) Uani 1 1 d . .
H7A H 0.3056 0.4917 0.9624 0.084 Uiso 1 1 calc R U
C8A C 0.1749(5) 0.46542(17) 0.8192(5) 0.0597(16) Uani 1 1 d . .
H8A H 0.1315 0.4828 0.7670 0.072 Uiso 1 1 calc R U
C9A C 0.1414(4) 0.43236(16) 0.7852(4) 0.0516(14) Uani 1 1 d . .
C10A C 0.0378(4) 0.42448(15) 0.6569(4) 0.0494(14) Uani 1 1 d . .
C11A C 0.0084(4) 0.38777(15) 0.6287(4) 0.0500(13) Uani 1 1 d . .
H11A H 0.0876 0.3761 0.6380 0.060 Uiso 1 1 calc R U
C12A C -0.0880(5) 0.38623(16) 0.4865(4) 0.0538(14) Uani 1 1 d . .
H12A H -0.1748 0.3822 0.4831 0.065 Uiso 1 1 calc R U
C13A C -0.0818(4) 0.42161(15) 0.4331(4) 0.0503(14) Uani 1 1 d . .
C14A C -0.1507(4) 0.44266(15) 0.4960(4) 0.0521(14) Uani 1 1 d . .
C15A C -0.0518(6) 0.35872(17) 0.4129(5) 0.0677(18) Uani 1 1 d . .
C16A C -0.1567(9) 0.3454(2) 0.2988(7) 0.111(3) Uani 1 1 d . .
H16G H -0.1210 0.3349 0.2445 0.167 Uiso 1 1 calc R U
H16H H -0.2121 0.3631 0.2531 0.167 Uiso 1 1 calc R U
H16I H -0.2053 0.3297 0.3246 0.167 Uiso 1 1 calc R U
C17A C -0.1290(5) 0.42767(19) 0.2906(4) 0.0639(18) Uani 1 1 d . .
H17G H -0.1250 0.4508 0.2751 0.096 Uiso 1 1 calc R U
H17H H -0.2162 0.4202 0.2498 0.096 Uiso 1 1 calc R U
H17I H -0.0757 0.4158 0.2568 0.096 Uiso 1 1 calc R U
C18A C -0.0512(5) 0.37151(17) 0.7170(5) 0.0596(16) Uani 1 1 d . .
C19A C -0.0042(7) 0.33921(18) 0.7757(6) 0.0713(19) Uani 1 1 d . .
C20A C 0.1192(9) 0.3275(3) 0.7939(9) 0.106(3) Uani 1 1 d . .
H20A H 0.1740 0.3395 0.7667 0.127 Uiso 1 1 calc R U
C21A C 0.1553(12) 0.2972(3) 0.8547(12) 0.145(4) Uani 1 1 d . .
H21A H 0.2368 0.2892 0.8685 0.174 Uiso 1 1 calc R U
C22A C 0.0818(18) 0.2795(2) 0.8930(14) 0.187(8) Uani 1 1 d D .
C23A C -0.0349(15) 0.2914(3) 0.8815(13) 0.194(6) Uani 1 1 d . .
H23A H -0.0833 0.2797 0.9173 0.233 Uiso 1 1 calc R U
C24A C -0.0855(10) 0.3219(3) 0.8151(9) 0.119(3) Uani 1 1 d . .
H24A H -0.1682 0.3291 0.8002 0.142 Uiso 1 1 calc R U
C25A C 0.1017(14) 0.2442(4) 0.9444(13) 0.372(9) Uani 1 1 d D U
F1A F 0.0519(11) 0.2373(3) 1.0299(10) 0.348(6) Uani 1 1 d D .
F2A F 0.2252(11) 0.2452(3) 1.0261(12) 0.488(9) Uani 1 1 d D .
F3A F 0.117(2) 0.2243(3) 0.8591(13) 0.555(16) Uani 1 1 d D .
N1A N 0.1927(4) 0.40684(13) 0.8562(4) 0.0551(12) Uani 1 1 d . .
N2A N -0.0769(4) 0.44312(12) 0.6246(3) 0.0515(12) Uani 1 1 d . .
H2AB H -0.0978 0.4535 0.6795 0.062 Uiso 1 1 calc R U
O1A O -0.2588(3) 0.45452(12) 0.4423(3) 0.0613(11) Uani 1 1 d . .
O2A O 0.0587(5) 0.34966(15) 0.4441(5) 0.0956(17) Uani 1 1 d . .
O3A O -0.1365(4) 0.38559(14) 0.7366(4) 0.0760(13) Uani 1 1 d . .
S1A S 0.08711(10) 0.43440(4) 0.52187(11) 0.0565(4) Uani 1 1 d . .
C1B C 0.0499(5) 0.4463(2) 0.0818(5) 0.080(2) Uani 1 1 d . .
H1B H 0.0194 0.4664 0.0424 0.096 Uiso 1 1 calc R U
C2B C -0.0039(5) 0.4187(3) 0.0252(5) 0.095(3) Uani 1 1 d . .
H2B H -0.0720 0.4194 -0.0540 0.114 Uiso 1 1 calc R U
C3B C 0.0394(6) 0.3889(3) 0.0821(6) 0.091(3) Uani 1 1 d . .
H3B H -0.0004 0.3699 0.0395 0.109 Uiso 1 1 calc R U
C4B C 0.1367(5) 0.3860(2) 0.1966(6) 0.077(2) Uani 1 1 d . .
H4B H 0.1636 0.3653 0.2321 0.092 Uiso 1 1 calc R U
C5B C 0.1981(4) 0.41490(17) 0.2629(5) 0.0579(16) Uani 1 1 d . .
C6B C 0.1565(4) 0.44552(18) 0.2051(5) 0.0611(17) Uani 1 1 d . .
C7B C 0.2204(5) 0.47412(19) 0.2729(5) 0.0686(17) Uani 1 1 d . .
H7B H 0.1961 0.4951 0.2390 0.082 Uiso 1 1 calc R U
C8B C 0.3185(5) 0.46983(18) 0.3895(5) 0.0652(17) Uani 1 1 d . .
H8B H 0.3606 0.4881 0.4363 0.078 Uiso 1 1 calc R U
C9B C 0.3559(4) 0.43863(15) 0.4385(4) 0.0474(13) Uani 1 1 d . .
C10B C 0.4561(4) 0.43366(16) 0.5700(4) 0.0490(13) Uani 1 1 d . .
C11B C 0.4851(4) 0.39752(15) 0.6175(4) 0.0507(14) Uani 1 1 d . .
H11B H 0.4049 0.3876 0.6148 0.061 Uiso 1 1 calc R U
C12B C 0.5770(5) 0.40032(16) 0.7568(5) 0.0562(15) Uani 1 1 d . .
H12B H 0.6629 0.3941 0.7628 0.067 Uiso 1 1 calc R U
C13B C 0.5800(4) 0.43807(16) 0.7906(4) 0.0517(14) Uani 1 1 d . .
C14B C 0.6530(4) 0.45302(18) 0.7156(5) 0.0585(15) Uani 1 1 d . .
C15B C 0.5416(6) 0.37781(19) 0.8457(5) 0.0692(18) Uani 1 1 d . .
C16B C 0.6429(8) 0.3672(2) 0.9666(7) 0.101(3) Uani 1 1 d . .
H16J H 0.6053 0.3619 1.0267 0.151 Uiso 1 1 calc R U
H16K H 0.7040 0.3847 1.0002 0.151 Uiso 1 1 calc R U
H16L H 0.6855 0.3482 0.9519 0.151 Uiso 1 1 calc R U
C17B C 0.6323(5) 0.4484(2) 0.9305(5) 0.0680(19) Uani 1 1 d . .
H17J H 0.6185 0.4716 0.9362 0.102 Uiso 1 1 calc R U
H17K H 0.7227 0.4438 0.9691 0.102 Uiso 1 1 calc R U
H17L H 0.5886 0.4364 0.9743 0.102 Uiso 1 1 calc R U
C18B C 0.5366(5) 0.37616(16) 0.5381(5) 0.0560(15) Uani 1 1 d . .
C19B C 0.4994(7) 0.34117(19) 0.5212(7) 0.083(2) Uani 1 1 d . .
C20B C 0.5835(10) 0.3203(3) 0.4980(11) 0.137(4) Uani 1 1 d . .
H20B H 0.6558 0.3295 0.4912 0.165 Uiso 1 1 calc R U
C21B C 0.5689(15) 0.2868(4) 0.4842(15) 0.183(3) Uani 1 1 d . U
H21B H 0.6309 0.2725 0.4790 0.220 Uiso 1 1 calc R U
C22B C 0.4538(14) 0.2777(3) 0.4792(14) 0.165(3) Uani 1 1 d D U
C23B C 0.3546(15) 0.2959(3) 0.5002(14) 0.185(5) Uani 1 1 d . .
H23B H 0.2803 0.2863 0.5013 0.221 Uiso 1 1 calc R U
C24B C 0.3816(10) 0.3298(3) 0.5188(10) 0.132(4) Uani 1 1 d . .
H24B H 0.3226 0.3442 0.5292 0.159 Uiso 1 1 calc R U
C25B C 0.4120(15) 0.2422(3) 0.4706(14) 0.347(5) Uani 1 1 d D U
F1B F 0.3356(12) 0.2281(4) 0.5229(16) 0.423(10) Uani 1 1 d D U
F2B F 0.3639(15) 0.2312(2) 0.3511(11) 0.337(8) Uani 1 1 d D U
F3B F 0.5092(11) 0.2203(3) 0.5184(13) 0.339(6) Uani 1 1 d D U
N1B N 0.2982(4) 0.41176(14) 0.3793(4) 0.0564(13) Uani 1 1 d . .
N2B N 0.5798(3) 0.45024(14) 0.5926(4) 0.0561(12) Uani 1 1 d . .
H2BA H 0.6016 0.4573 0.5326 0.067 Uiso 1 1 calc R U
O1B O 0.7643(3) 0.46302(13) 0.7625(3) 0.0707(13) Uani 1 1 d . .
O2B O 0.4311(5) 0.36744(15) 0.8121(4) 0.0931(17) Uani 1 1 d . .
O3B O 0.6104(4) 0.38676(13) 0.4944(4) 0.0703(12) Uani 1 1 d . .
S1B S 0.41477(10) 0.45154(4) 0.69747(11) 0.0569(4) Uani 1 1 d . .

loop_
_atom_site_aniso_label
_atom_site_aniso_U_11
_atom_site_aniso_U_22
_atom_site_aniso_U_33
_atom_site_aniso_U_23
_atom_site_aniso_U_13
_atom_site_aniso_U_12
C1 0.039(2) 0.152(7) 0.057(3) -0.022(4) 0.0210(18) -0.014(3)
C1C 0.061(3) 0.202(9) 0.048(3) 0.015(4) 0.028(2) 0.029(5)
C2 0.036(2) 0.162(7) 0.037(2) -0.003(4) 0.0054(18) 0.009(3)
C2C 0.047(3) 0.251(12) 0.047(3) 0.009(5) 0.023(2) 0.024(5)
C3 0.049(3) 0.139(7) 0.060(3) 0.013(4) 0.021(2) 0.023(4)
C3C 0.044(3) 0.243(12) 0.056(3) -0.036(5) 0.010(2) -0.019(5)
C4 0.049(3) 0.119(6) 0.054(3) -0.011(4) 0.011(2) 0.015(3)
C4C 0.051(3) 0.187(9) 0.068(3) -0.043(5) 0.020(2) -0.019(4)
C5 0.0310(17) 0.106(5) 0.042(2) 0.000(3) 0.0163(15) 0.010(2)
C5C 0.047(2) 0.120(6) 0.041(2) 0.000(3) 0.0187(18) 0.001(3)
C6 0.036(2) 0.120(5) 0.037(2) -0.012(3) 0.0061(17) -0.015(3)
C6C 0.047(2) 0.126(6) 0.055(2) 0.021(3) 0.0319(16) 0.014(3)
C7 0.048(2) 0.093(4) 0.055(3) -0.023(3) 0.017(2) -0.021(3)
C7C 0.070(3) 0.109(5) 0.069(3) 0.035(3) 0.043(2) 0.030(3)
C8 0.066(3) 0.081(4) 0.043(2) -0.005(3) 0.0237(19) -0.003(3)
C8C 0.059(3) 0.092(5) 0.061(3) -0.003(3) 0.030(2) 0.013(3)
C9 0.0377(16) 0.084(4) 0.0267(15) -0.009(2) 0.0217(12) -0.006(2)
C9C 0.045(2) 0.076(4) 0.039(2) 0.004(2) 0.0152(16) 0.006(2)
C10 0.0358(17) 0.077(4) 0.0358(19) 0.003(2) 0.0140(14) 0.014(2)
C10C 0.0410(18) 0.081(4) 0.041(2) 0.000(2) 0.0209(15) -0.005(2)
C11 0.041(2) 0.075(4) 0.039(2) -0.001(2) 0.0127(17) 0.004(2)
C11C 0.053(2) 0.069(4) 0.040(2) -0.006(2) 0.0165(17) 0.008(2)
C12 0.0325(18) 0.081(4) 0.039(2) -0.004(2) 0.0088(16) -0.007(2)
C12C 0.053(2) 0.086(4) 0.039(2) 0.005(3) 0.0195(17) 0.014(3)
C13 0.043(2) 0.092(4) 0.043(2) -0.006(3) 0.0151(17) -0.002(3)
C13C 0.0359(18) 0.101(5) 0.044(2) -0.001(3) 0.0194(15) 0.000(3)
C14 0.0316(18) 0.078(4) 0.036(2) -0.006(2) 0.0066(15) 0.003(2)
C14C 0.0469(19) 0.081(4) 0.049(2) -0.009(2) 0.0290(15) -0.008(2)
C15 0.070(3) 0.082(5) 0.107(4) -0.009(4) 0.052(2) -0.005(3)
C15C 0.054(2) 0.104(5) 0.064(3) -0.008(3) 0.027(2) 0.011(3)
C16 0.087(3) 0.094(5) 0.113(4) 0.022(4) 0.066(2) -0.002(4)
C16C 0.082(4) 0.119(7) 0.130(6) -0.001(6) 0.033(4) 0.037(4)
C17 0.0317(19) 0.152(7) 0.056(3) -0.007(4) 0.0189(17) 0.001(3)
C17C 0.042(2) 0.138(7) 0.073(3) -0.006(4) 0.019(2) -0.012(3)
C18 0.050(2) 0.077(4) 0.038(2) -0.007(3) 0.0096(19) -0.001(3)
C18C 0.050(2) 0.066(4) 0.047(2) -0.003(3) 0.0130(19) 0.000(3)
C19 0.059(3) 0.070(4) 0.068(3) -0.004(3) 0.024(2) 0.004(3)
C19C 0.057(3) 0.081(5) 0.109(5) 0.000(4) 0.027(3) -0.001(3)
C20 0.100(4) 0.080(5) 0.069(4) 0.019(3) 0.026(3) 0.015(4)
C20C 0.161(6) 0.066(5) 0.259(9) -0.027(6) 0.139(5) -0.011(5)
C21 0.122(6) 0.118(7) 0.112(6) 0.031(6) 0.042(5) 0.020(6)
C21C 0.165(7) 0.171(8) 0.191(8) 0.000(7) 0.083(5) 0.001(7)
C22 0.149(8) 0.073(5) 0.131(7) 0.008(5) 0.045(6) 0.018(6)
C22C 0.145(7) 0.115(7) 0.179(7) 0.013(6) 0.058(5) -0.007(6)
C23 0.133(6) 0.104(7) 0.187(8) -0.037(6) 0.071(5) 0.026(6)
C23C 0.207(10) 0.129(9) 0.203(9) 0.016(8) 0.115(7) -0.041(8)
C24 0.102(4) 0.077(5) 0.105(5) -0.013(4) 0.046(3) 0.008(4)
C24C 0.159(7) 0.081(6) 0.170(7) 0.009(6) 0.090(5) -0.025(5)
C25 0.190(13) 0.069(7) 0.31(2) 0.024(10) 0.060(13) 0.021(8)
C25C 0.338(11) 0.339(11) 0.339(11) 0.005(9) 0.135(7) 0.001(9)
F1 0.400(13) 0.099(5) 0.442(16) 0.043(7) 0.193(11) 0.086(7)
F1C 0.296(10) 0.165(8) 0.432(12) 0.063(9) 0.150(8) -0.016(8)
F2 0.279(8) 0.149(5) 0.622(14) 0.204(6) 0.246(8) 0.092(6)
F2C 0.265(10) 0.160(7) 0.375(12) 0.056(8) 0.033(9) -0.023(8)
F3 0.225(9) 0.197(8) 0.461(18) 0.122(9) -0.033(11) 0.076(7)
F3C 0.450(15) 0.175(9) 0.361(13) 0.025(9) 0.105(11) -0.042(10)
N1 0.0460(17) 0.081(3) 0.0337(16) -0.002(2) 0.0170(13) 0.001(2)
N1C 0.047(2) 0.082(3) 0.039(2) -0.003(2) 0.0094(16) 0.000(2)
N2 0.0399(15) 0.070(3) 0.0406(17) -0.0043(19) 0.0186(12) -0.0050(19)
N2C 0.0463(17) 0.083(3) 0.0455(18) -0.013(2) 0.0231(13) -0.001(2)
O1 0.0417(15) 0.089(3) 0.0436(16) 0.0072(18) 0.0133(12) 0.0063(18)
O1C 0.0431(15) 0.097(3) 0.0478(17) -0.014(2) 0.0117(13) -0.0062(19)
O2 0.098(4) 0.193(7) 0.135(5) -0.026(5) 0.016(4) -0.068(4)
O2C 0.083(2) 0.118(4) 0.082(3) -0.013(3) 0.0382(18) 0.024(3)
O3 0.0709(18) 0.093(3) 0.0529(17) 0.000(2) 0.0362(13) 0.009(2)
O3C 0.0604(17) 0.086(3) 0.0546(18) -0.0011(19) 0.0278(13) 0.001(2)
S1 0.0435(4) 0.0843(9) 0.0401(5) -0.0060(6) 0.0196(3) 0.0046(6)
S1C 0.0495(5) 0.0964(11) 0.0477(5) 0.0030(7) 0.0259(4) 0.0004(7)
C1A 0.045(2) 0.174(7) 0.053(2) -0.046(3) 0.0298(16) -0.023(3)
C2A 0.045(2) 0.176(8) 0.035(2) -0.002(4) 0.0088(19) 0.007(4)
C3A 0.056(3) 0.157(8) 0.042(3) -0.006(4) 0.014(2) 0.009(4)
C4A 0.055(3) 0.120(6) 0.049(3) -0.007(4) 0.013(2) 0.008(4)
C5A 0.0374(19) 0.105(5) 0.034(2) -0.012(3) 0.0141(15) -0.002(3)
C6A 0.053(2) 0.106(5) 0.050(2) -0.027(3) 0.0313(16) -0.019(3)
C7A 0.066(3) 0.085(4) 0.065(3) -0.034(3) 0.033(2) -0.026(3)
C8A 0.048(2) 0.084(4) 0.052(2) -0.014(3) 0.0254(17) -0.001(3)
C9A 0.0386(17) 0.080(4) 0.041(2) -0.002(2) 0.0212(14) 0.002(2)
C10A 0.0293(16) 0.085(4) 0.0350(19) -0.008(2) 0.0137(13) -0.004(2)
C11A 0.044(2) 0.070(3) 0.039(2) -0.005(2) 0.0196(15) -0.001(2)
C12A 0.051(2) 0.074(4) 0.034(2) -0.006(2) 0.0142(17) 0.000(3)
C13A 0.0351(18) 0.077(4) 0.035(2) -0.007(2) 0.0085(15) -0.010(2)
C14A 0.0401(18) 0.077(4) 0.041(2) -0.003(2) 0.0185(15) -0.005(2)
C15A 0.085(3) 0.070(4) 0.047(3) 0.000(3) 0.026(2) 0.005(3)
C16A 0.120(6) 0.123(7) 0.058(4) -0.031(4) -0.001(4) 0.005(6)
C17A 0.053(2) 0.112(5) 0.0300(19) 0.001(3) 0.0199(15) 0.008(3)
C18A 0.054(3) 0.082(4) 0.037(2) -0.010(3) 0.0116(19) -0.007(3)
C19A 0.080(3) 0.077(4) 0.052(3) -0.007(3) 0.021(2) -0.014(3)
C20A 0.107(5) 0.100(6) 0.107(6) 0.014(5) 0.038(4) 0.012(5)
C21A 0.145(8) 0.111(7) 0.176(9) 0.061(6) 0.058(7) 0.040(7)
C22A 0.253(16) 0.069(6) 0.180(11) 0.040(7) 0.020(12) -0.006(9)
C23A 0.274(12) 0.118(8) 0.239(9) 0.068(7) 0.153(7) -0.013(8)
C24A 0.143(6) 0.105(6) 0.115(6) 0.003(5) 0.058(4) -0.034(6)
C25A 0.373(11) 0.369(11) 0.373(11) 0.002(9) 0.145(7) 0.000(9)
F1A 0.490(15) 0.202(7) 0.444(10) 0.188(6) 0.283(9) 0.093(9)
F2A 0.390(18) 0.448(10) 0.578(13) 0.428(7) 0.136(14) 0.124(12)
F3A 0.94(4) 0.160(7) 0.63(2) 0.171(11) 0.38(2) 0.231(13)
N1A 0.0374(16) 0.081(3) 0.047(2) -0.011(2) 0.0155(14) -0.005(2)
N2A 0.0520(17) 0.075(3) 0.0324(15) -0.0109(18) 0.0220(12) 0.000(2)
O1A 0.0443(15) 0.088(3) 0.0484(17) 0.000(2) 0.0146(12) 0.0079(19)
O2A 0.081(2) 0.119(4) 0.087(3) -0.029(3) 0.032(2) 0.019(3)
O3A 0.0595(17) 0.111(4) 0.0676(19) 0.011(2) 0.0360(13) 0.009(2)
S1A 0.0414(4) 0.0901(10) 0.0430(5) -0.0048(6) 0.0219(3) -0.0075(6)
C1B 0.039(2) 0.152(7) 0.050(3) 0.011(4) 0.0195(17) 0.017(3)
C2B 0.042(2) 0.198(9) 0.040(3) -0.019(4) 0.0118(19) 0.008(4)
C3B 0.062(3) 0.159(7) 0.049(3) -0.038(4) 0.020(2) -0.014(4)
C4B 0.054(3) 0.104(5) 0.066(3) -0.020(4) 0.017(2) -0.001(3)
C5B 0.0413(19) 0.091(4) 0.045(2) -0.010(3) 0.0208(16) 0.000(3)
C6B 0.042(2) 0.097(5) 0.046(2) 0.005(3) 0.0200(16) 0.008(3)
C7B 0.068(3) 0.082(4) 0.064(3) 0.021(3) 0.035(2) 0.021(3)
C8B 0.061(3) 0.081(4) 0.057(3) -0.006(3) 0.026(2) 0.004(3)
C9B 0.0361(16) 0.078(3) 0.0342(17) -0.003(2) 0.0201(13) 0.004(2)
C10B 0.0371(17) 0.079(4) 0.0356(18) -0.008(2) 0.0196(13) -0.006(2)
C11B 0.045(2) 0.071(3) 0.040(2) -0.003(2) 0.0208(15) -0.002(2)
C12B 0.047(2) 0.079(4) 0.046(2) 0.005(3) 0.0217(17) 0.002(3)
C13B 0.0314(16) 0.094(4) 0.0303(18) -0.008(2) 0.0127(13) 0.003(2)
C14B 0.046(2) 0.087(4) 0.048(2) -0.006(3) 0.0252(16) -0.002(3)
C15B 0.079(3) 0.086(4) 0.048(2) -0.005(3) 0.030(2) -0.002(3)
C16B 0.106(5) 0.124(7) 0.064(4) 0.021(4) 0.024(3) 0.011(5)
C17B 0.046(2) 0.114(5) 0.042(2) -0.014(3) 0.0143(18) 0.003(3)
C18B 0.041(2) 0.082(4) 0.042(2) 0.002(3) 0.0115(17) 0.008(2)
C19B 0.099(4) 0.072(4) 0.080(4) -0.011(3) 0.038(3) 0.003(4)
C20B 0.136(6) 0.085(6) 0.206(9) -0.030(6) 0.083(5) 0.016(5)
C21B 0.1817(12) 0.163(7) 0.203(6) -0.010(5) 0.0733(16) 0.020(2)
C22B 0.1843(12) 0.121(7) 0.175(6) -0.014(4) 0.0549(16) 0.001(2)
C23B 0.280(12) 0.084(7) 0.246(11) -0.018(8) 0.164(8) -0.043(8)
C24B 0.143(6) 0.106(7) 0.166(7) -0.049(6) 0.079(5) -0.048(6)
C25B 0.343(2) 0.350(3) 0.352(10) 0.000(6) 0.139(6) 0.0191(14)
F1B 0.463(15) 0.284(14) 0.518(16) 0.033(12) 0.185(12) -0.084(12)
F2B 0.452(14) 0.140(7) 0.317(12) -0.041(8) 0.040(10) -0.082(9)
F3B 0.377(2) 0.186(3) 0.395(13) -0.028(7) 0.088(7) -0.0417(14)
N1B 0.0459(18) 0.087(3) 0.0356(17) -0.008(2) 0.0156(14) 0.002(2)
N2B 0.0425(16) 0.087(3) 0.0459(17) -0.006(2) 0.0249(12) -0.008(2)
O1B 0.0528(17) 0.108(3) 0.0526(18) -0.022(2) 0.0214(13) -0.011(2)
O2B 0.092(3) 0.123(4) 0.075(2) 0.005(3) 0.0438(18) -0.017(3)
O3B 0.0634(18) 0.093(3) 0.0620(18) -0.008(2) 0.0331(13) 0.008(2)
S1B 0.0395(4) 0.0887(10) 0.0458(5) -0.0096(6) 0.0204(4) 0.0022(6)

loop_
_atom_type_symbol
_atom_type_description
_atom_type_scat_dispersion_real
_atom_type_scat_dispersion_imag
_atom_type_scat_source
C C 0.0181 0.0091 'International Tables Vol C Tables 4.2.6.8 and 6.1.1.4'
H H 0.0000 0.0000 'International Tables Vol C Tables 4.2.6.8 and 6.1.1.4'
F F 0.0727 0.0534 'International Tables Vol C Tables 4.2.6.8 and 6.1.1.4'
N N 0.0311 0.0180 'International Tables Vol C Tables 4.2.6.8 and 6.1.1.4'
O O 0.0492 0.0322 'International Tables Vol C Tables 4.2.6.8 and 6.1.1.4'
S S 0.3331 0.5567 'International Tables Vol C Tables 4.2.6.8 and 6.1.1.4'

loop_
_geom_angle_atom_site_label_1
_geom_angle_atom_site_label_2
_geom_angle_atom_site_label_3
_geom_angle
C2 C1 C6 124.3(8)
C2 C1 H1 117.8
C6 C1 H1 117.8
C2C C1C C6C 116.4(9)
C2C C1C H1C 121.8
C6C C1C H1C 121.8
C1 C2 C3 119.6(5)
C1 C2 H2 120.2
C3 C2 H2 120.2
C3C C2C C1C 124.5(6)
C3C C2C H2C 117.7
C1C C2C H2C 117.7
C4 C3 C2 119.4(7)
C4 C3 H3 120.3
C2 C3 H3 120.3
C2C C3C C4C 120.0(9)
C2C C3C H3C 120.0
C4C C3C H3C 120.0
C3 C4 C5 121.2(8)
C3 C4 H4 119.4
C5 C4 H4 119.4
C5C C4C C3C 116.9(9)
C5C C4C H4C 121.6
C3C C4C H4C 121.6
N1 C5 C4 119.2(6)
N1 C5 C6 122.3(6)
C4 C5 C6 118.5(5)
C4C C5C C6C 120.3(5)
C4C C5C N1C 117.0(7)
C6C C5C N1C 122.6(6)
C7 C6 C5 117.3(4)
C7 C6 C1 125.6(7)
C5 C6 C1 117.1(7)
C1C C6C C5C 121.9(8)
C1C C6C C7C 121.4(8)
C5C C6C C7C 116.7(5)
C8 C7 C6 120.9(7)
C8 C7 H7 119.6
C6 C7 H7 119.6
C8C C7C C6C 120.6(7)
C8C C7C H7C 119.7
C6C C7C H7C 119.7
C9 C8 C7 117.2(6)
C9 C8 H8 121.4
C7 C8 H8 121.4
C7C C8C C9C 117.5(6)
C7C C8C H8C 121.2
C9C C8C H8C 121.2
N1 C9 C8 125.0(4)
N1 C9 C10 114.8(5)
C8 C9 C10 120.2(5)
N1C C9C C8C 125.3(5)
N1C C9C C10C 116.5(5)
C8C C9C C10C 118.2(5)
N2 C10 C9 112.7(4)
N2 C10 C11 111.0(4)
C9 C10 C11 116.6(4)
N2 C10 S1 101.4(3)
C9 C10 S1 112.8(3)
C11 C10 S1 100.6(3)
N2C C10C C9C 114.4(5)
N2C C10C C11C 109.5(4)
C9C C10C C11C 116.5(5)
N2C C10C S1C 101.5(3)
C9C C10C S1C 112.9(4)
C11C C10C S1C 100.1(4)
C18 C11 C10 114.2(5)
C18 C11 C12 112.1(4)
C10 C11 C12 103.2(4)
C18 C11 H11 109.1
C10 C11 H11 109.1
C12 C11 H11 109.1
C18C C11C C10C 112.7(5)
C18C C11C C12C 113.3(4)
C10C C11C C12C 103.9(5)
C18C C11C H11C 108.9
C10C C11C H11C 108.9
C12C C11C H11C 108.9
C15 C12 C11 115.3(5)
C15 C12 C13 114.8(5)
C11 C12 C13 104.3(4)
C15 C12 H12 107.3
C11 C12 H12 107.3
C13 C12 H12 107.3
C15C C12C C13C 113.8(5)
C15C C12C C11C 113.8(5)
C13C C12C C11C 105.0(4)
C15C C12C H12C 108.0
C13C C12C H12C 108.0
C11C C12C H12C 108.0
C17 C13 C14 113.2(5)
C17 C13 C12 117.5(5)
C14 C13 C12 102.7(4)
C17 C13 S1 114.5(4)
C14 C13 S1 102.1(3)
C12 C13 S1 105.0(3)
C17C C13C C14C 113.8(5)
C17C C13C C12C 117.6(6)
C14C C13C C12C 104.3(4)
C17C C13C S1C 114.3(4)
C14C C13C S1C 102.0(4)
C12C C13C S1C 102.9(3)
O1 C14 N2 127.1(5)
O1 C14 C13 126.3(4)
N2 C14 C13 106.2(4)
O1C C14C N2C 127.5(5)
O1C C14C C13C 124.4(4)
N2C C14C C13C 107.8(4)
O2 C15 C16 122.8(7)
O2 C15 C12 117.1(7)
C16 C15 C12 120.0(6)
O2C C15C C12C 120.8(5)
O2C C15C C16C 121.1(7)
C12C C15C C16C 118.1(6)
C15 C16 H16A 109.5
C15 C16 H16B 109.5
H16A C16 H16B 109.5
C15 C16 H16C 109.5
H16A C16 H16C 109.5
H16B C16 H16C 109.5
C15C C16C H16D 109.5
C15C C16C H16E 109.5
H16D C16C H16E 109.5
C15C C16C H16F 109.5
H16D C16C H16F 109.5
H16E C16C H16F 109.5
C13 C17 H17A 109.5
C13 C17 H17B 109.5
H17A C17 H17B 109.5
C13 C17 H17C 109.5
H17A C17 H17C 109.5
H17B C17 H17C 109.5
C13C C17C H17D 109.5
C13C C17C H17E 109.5
H17D C17C H17E 109.5
C13C C17C H17F 109.5
H17D C17C H17F 109.5
H17E C17C H17F 109.5
O3 C18 C19 119.9(6)
O3 C18 C11 122.2(6)
C19 C18 C11 117.7(5)
O3C C18C C19C 119.9(6)
O3C C18C C11C 120.8(6)
C19C C18C C11C 119.3(6)
C24 C19 C20 119.0(7)
C24 C19 C18 117.2(6)
C20 C19 C18 123.7(6)
C24C C19C C20C 119.6(9)
C24C C19C C18C 119.0(8)
C20C C19C C18C 121.2(8)
C21 C20 C19 119.8(8)
C21 C20 H20 120.1
C19 C20 H20 120.1
C21C C20C C19C 119.7(12)
C21C C20C H20C 120.2
C19C C20C H20C 120.2
C22 C21 C20 121.9(10)
C22 C21 H21 119.0
C20 C21 H21 119.0
C22C C21C C20C 115.4(14)
C22C C21C H21C 122.3
C20C C21C H21C 122.3
C21 C22 C23 120.3(9)
C21 C22 C25 119.3(12)
C23 C22 C25 120.3(12)
C23C C22C C21C 128.0(12)
C23C C22C C25C 119.9(14)
C21C C22C C25C 111.3(14)
C24 C23 C22 117.8(10)
C24 C23 H23 121.1
C22 C23 H23 121.1
C22C C23C C24C 113.6(13)
C22C C23C H23C 123.2
C24C C23C H23C 123.2
C19 C24 C23 121.2(9)
C19 C24 H24 119.4
C23 C24 H24 119.4
C19C C24C C23C 122.9(12)
C19C C24C H24C 118.5
C23C C24C H24C 118.5
F3 C25 F2 117.7(18)
F3 C25 F1 98.8(14)
F2 C25 F1 105.2(12)
F3 C25 C22 113.1(11)
F2 C25 C22 110.9(13)
F1 C25 C22 110.1(15)
F3C C25C F1C 97.6(11)
F3C C25C F2C 98.4(11)
F1C C25C F2C 88.1(11)
F3C C25C C22C 126.5(14)
F1C C25C C22C 120.5(14)
F2C C25C C22C 117.4(12)
C9 N1 C5 117.3(5)
C9C N1C C5C 117.2(6)
C14 N2 C10 112.6(4)
C14 N2 H2A 123.7
C10 N2 H2A 123.7
C14C N2C C10C 112.5(4)
C14C N2C H2CA 123.7
C10C N2C H2CA 123.7
C13 S1 C10 79.6(2)
C13C S1C C10C 79.9(2)
C2A C1A C6A 121.2(8)
C2A C1A H1A 119.4
C6A C1A H1A 119.4
C1A C2A C3A 119.4(6)
C1A C2A H2AA 120.3
C3A C2A H2AA 120.3
C2A C3A C4A 122.1(8)
C2A C3A H3A 118.9
C4A C3A H3A 118.9
C3A C4A C5A 119.4(8)
C3A C4A H4A 120.3
C5A C4A H4A 120.3
N1A C5A C4A 119.0(6)
N1A C5A C6A 123.0(6)
C4A C5A C6A 118.0(5)
C5A C6A C1A 119.8(7)
C5A C6A C7A 116.5(4)
C1A C6A C7A 123.6(7)
C8A C7A C6A 121.0(6)
C8A C7A H7A 119.5
C6A C7A H7A 119.5
C7A C8A C9A 115.7(6)
C7A C8A H8A 122.1
C9A C8A H8A 122.1
N1A C9A C8A 125.6(4)
N1A C9A C10A 114.9(5)
C8A C9A C10A 119.5(5)
N2A C10A C9A 115.1(4)
N2A C10A C11A 111.3(4)
C9A C10A C11A 115.6(4)
N2A C10A S1A 101.9(3)
C9A C10A S1A 112.4(3)
C11A C10A S1A 98.4(3)
C10A C11A C18A 112.9(4)
C10A C11A C12A 105.2(4)
C18A C11A C12A 110.4(4)
C10A C11A H11A 109.4
C18A C11A H11A 109.4
C12A C11A H11A 109.4
C15A C12A C11A 111.4(4)
C15A C12A C13A 113.0(5)
C11A C12A C13A 104.2(4)
C15A C12A H12A 109.4
C11A C12A H12A 109.4
C13A C12A H12A 109.4
C14A C13A C17A 112.5(4)
C14A C13A C12A 103.0(4)
C17A C13A C12A 120.7(5)
C14A C13A S1A 101.3(3)
C17A C13A S1A 113.3(4)
C12A C13A S1A 103.8(3)
O1A C14A N2A 126.6(5)
O1A C14A C13A 125.6(4)
N2A C14A C13A 107.5(4)
O2A C15A C16A 121.9(7)
O2A C15A C12A 121.4(5)
C16A C15A C12A 116.7(6)
C15A C16A H16G 109.5
C15A C16A H16H 109.5
H16G C16A H16H 109.5
C15A C16A H16I 109.5
H16G C16A H16I 109.5
H16H C16A H16I 109.5
C13A C17A H17G 109.5
C13A C17A H17H 109.5
H17G C17A H17H 109.5
C13A C17A H17I 109.5
H17G C17A H17I 109.5
H17H C17A H17I 109.5
O3A C18A C19A 120.6(6)
O3A C18A C11A 119.5(6)
C19A C18A C11A 119.9(6)
C24A C19A C20A 122.1(8)
C24A C19A C18A 116.0(7)
C20A C19A C18A 121.9(7)
C21A C20A C19A 116.9(10)
C21A C20A H20A 121.5
C19A C20A H20A 121.5
C22A C21A C20A 123.7(12)
C22A C21A H21A 118.1
C20A C21A H21A 118.1
C21A C22A C23A 119.6(11)
C21A C22A C25A 129.1(16)
C23A C22A C25A 111.2(15)
C22A C23A C24A 121.7(13)
C22A C23A H23A 119.1
C24A C23A H23A 119.2
C19A C24A C23A 115.7(11)
C19A C24A H24A 122.2
C23A C24A H24A 122.2
F3A C25A F1A 128.1(16)
F3A C25A F2A 97.5(14)
F1A C25A F2A 97.0(11)
F3A C25A C22A 109.5(13)
F1A C25A C22A 116.0(14)
F2A C25A C22A 101.3(13)
C9A N1A C5A 118.0(5)
C14A N2A C10A 112.5(4)
C14A N2A H2AB 123.8
C10A N2A H2AB 123.8
C13A S1A C10A 79.3(2)
C2B C1B C6B 120.2(7)
C2B C1B H1B 119.9
C6B C1B H1B 119.9
C1B C2B C3B 120.7(6)
C1B C2B H2B 119.7
C3B C2B H2B 119.7
C4B C3B C2B 122.9(8)
C4B C3B H3B 118.5
C2B C3B H3B 118.5
C3B C4B C5B 119.1(8)
C3B C4B H4B 120.4
C5B C4B H4B 120.4
N1B C5B C6B 122.4(5)
N1B C5B C4B 118.9(6)
C6B C5B C4B 118.7(5)
C5B C6B C7B 117.6(4)
C5B C6B C1B 118.3(6)
C7B C6B C1B 124.0(6)
C8B C7B C6B 118.0(6)
C8B C7B H7B 121.0
C6B C7B H7B 121.0
C7B C8B C9B 120.8(6)
C7B C8B H8B 119.6
C9B C8B H8B 119.6
N1B C9B C8B 122.8(4)
N1B C9B C10B 115.5(5)
C8B C9B C10B 121.3(5)
N2B C10B C9B 114.1(4)
N2B C10B C11B 108.2(4)
C9B C10B C11B 116.7(5)
N2B C10B S1B 101.3(3)
C9B C10B S1B 114.2(3)
C11B C10B S1B 100.5(3)
C18B C11B C12B 113.3(4)
C18B C11B C10B 114.2(4)
C12B C11B C10B 104.9(4)
C18B C11B H11B 108.1
C12B C11B H11B 108.1
C10B C11B H11B 108.1
C11B C12B C15B 113.3(5)
C11B C12B C13B 105.5(4)
C15B C12B C13B 114.0(5)
C11B C12B H12B 107.9
C15B C12B H12B 107.9
C13B C12B H12B 107.9
C14B C13B C17B 113.6(5)
C14B C13B C12B 102.5(4)
C17B C13B C12B 118.9(5)
C14B C13B S1B 102.1(3)
C17B C13B S1B 114.4(4)
C12B C13B S1B 103.2(3)
O1B C14B N2B 126.8(5)
O1B C14B C13B 125.1(4)
N2B C14B C13B 107.8(4)
O2B C15B C16B 121.1(7)
O2B C15B C12B 119.7(5)
C16B C15B C12B 119.0(6)
C15B C16B H16J 109.5
C15B C16B H16K 109.5
H16J C16B H16K 109.5
C15B C16B H16L 109.5
H16J C16B H16L 109.5
H16K C16B H16L 109.5
C13B C17B H17J 109.5
C13B C17B H17K 109.5
H17J C17B H17K 109.5
C13B C17B H17L 109.5
H17J C17B H17L 109.5
H17K C17B H17L 109.5
O3B C18B C19B 119.9(6)
O3B C18B C11B 121.9(6)
C19B C18B C11B 118.1(6)
C20B C19B C24B 121.0(9)
C20B C19B C18B 115.9(8)
C24B C19B C18B 122.9(7)
C21B C20B C19B 125.0(13)
C21B C20B H20B 117.5
C19B C20B H20B 117.5
C22B C21B C20B 110.7(14)
C22B C21B H21B 124.7
C20B C21B H21B 124.7
C21B C22B C23B 131.3(13)
C21B C22B C25B 123.0(15)
C23B C22B C25B 104.9(13)
C24B C23B C22B 112.9(13)
C24B C23B H23B 123.5
C22B C23B H23B 123.5
C19B C24B C23B 118.4(11)
C19B C24B H24B 120.8
C23B C24B H24B 120.8
F2B C25B F1B 103.4(14)
F2B C25B F3B 97.7(13)
F1B C25B F3B 95.9(12)
F2B C25B C22B 112.4(13)
F1B C25B C22B 127.8(16)
F3B C25B C22B 114.7(13)
C9B N1B C5B 118.4(5)
C14B N2B C10B 112.4(4)
C14B N2B H2BA 123.8
C10B N2B H2BA 123.8
C13B S1B C10B 79.8(2)

loop_
_geom_bond_atom_site_label_1
_geom_bond_atom_site_label_2
_geom_bond_distance
C1 C2 1.278(11)
C1 C6 1.414(6)
C1 H1 0.9300
C1C C2C 1.375(15)
C1C C6C 1.394(7)
C1C H1C 0.9300
C2 C3 1.435(12)
C2 H2 0.9300
C2C C3C 1.335(16)
C2C H2C 0.9300
C3 C4 1.353(8)
C3 H3 0.9300
C3C C4C 1.444(9)
C3C H3C 0.9300
C4 C5 1.409(10)
C4 H4 0.9300
C4C C5C 1.394(12)
C4C H4C 0.9300
C5 N1 1.359(6)
C5 C6 1.413(10)
C5C C6C 1.399(11)
C5C N1C 1.406(6)
C6 C7 1.395(10)
C6C C7C 1.420(10)
C7 C8 1.381(7)
C7 H7 0.9300
C7C C8C 1.376(7)
C7C H7C 0.9300
C8 C9 1.378(9)
C8 H8 0.9300
C8C C9C 1.411(9)
C8C H8C 0.9300
C9 N1 1.338(7)
C9 C10 1.508(5)
C9C N1C 1.288(8)
C9C C10C 1.505(6)
C10 N2 1.459(6)
C10 C11 1.552(9)
C10 S1 1.850(5)
C10C N2C 1.454(7)
C10C C11C 1.565(9)
C10C S1C 1.846(5)
C11 C18 1.518(8)
C11 C12 1.582(6)
C11 H11 0.9800
C11C C18C 1.533(8)
C11C C12C 1.577(7)
C11C H11C 0.9800
C12 C15 1.487(9)
C12 C13 1.582(9)
C12 H12 0.9800
C12C C15C 1.504(9)
C12C C13C 1.555(10)
C12C H12C 0.9800
C13 C17 1.530(7)
C13 C14 1.543(8)
C13 S1 1.819(5)
C13C C17C 1.513(7)
C13C C14C 1.534(8)
C13C S1C 1.828(5)
C14 O1 1.200(6)
C14 N2 1.353(5)
C14C O1C 1.237(6)
C14C N2C 1.331(6)
C15 O2 1.290(9)
C15 C16 1.426(10)
C15C O2C 1.207(8)
C15C C16C 1.511(9)
C16 H16A 0.9600
C16 H16B 0.9600
C16 H16C 0.9600
C16C H16D 0.9600
C16C H16E 0.9600
C16C H16F 0.9600
C17 H17A 0.9600
C17 H17B 0.9600
C17 H17C 0.9600
C17C H17D 0.9600
C17C H17E 0.9600
C17C H17F 0.9600
C18 O3 1.189(7)
C18 C19 1.495(9)
C18C O3C 1.212(7)
C18C C19C 1.484(10)
C19 C24 1.380(11)
C19 C20 1.414(10)
C19C C24C 1.352(14)
C19C C20C 1.387(14)
C20 C21 1.366(13)
C20 H20 0.9300
C20C C21C 1.379(18)
C20C H20C 0.9300
C21 C22 1.349(15)
C21 H21 0.9300
C21C C22C 1.36(2)
C21C H21C 0.9300
C22 C23 1.426(16)
C22 C25 1.542(13)
C22C C23C 1.346(19)
C22C C25C 1.440(12)
C23 C24 1.404(14)
C23 H23 0.9300
C23C C24C 1.373(16)
C23C H23C 0.9300
C24 H24 0.9300
C24C H24C 0.9300
C25 F3 1.214(17)
C25 F2 1.226(19)
C25 F1 1.37(2)
C25C F3C 1.334(15)
C25C F1C 1.339(17)
C25C F2C 1.347(15)
N2 H2A 0.8600
N2C H2CA 0.8600
C1A C2A 1.333(12)
C1A C6A 1.407(7)
C1A H1A 0.9300
C2A C3A 1.361(13)
C2A H2AA 0.9300
C3A C4A 1.385(8)
C3A H3A 0.9300
C4A C5A 1.393(10)
C4A H4A 0.9300
C5A N1A 1.369(6)
C5A C6A 1.399(10)
C6A C7A 1.421(9)
C7A C8A 1.399(7)
C7A H7A 0.9300
C8A C9A 1.408(9)
C8A H8A 0.9300
C9A N1A 1.302(7)
C9A C10A 1.507(6)
C10A N2A 1.420(6)
C10A C11A 1.534(9)
C10A S1A 1.871(5)
C11A C18A 1.558(8)
C11A C12A 1.560(6)
C11A H11A 0.9800
C12A C15A 1.545(9)
C12A C13A 1.572(9)
C12A H12A 0.9800
C13A C14A 1.511(8)
C13A C17A 1.515(6)
C13A S1A 1.851(4)
C14A O1A 1.230(6)
C14A N2A 1.373(5)
C15A O2A 1.213(8)
C15A C16A 1.477(9)
C16A H16G 0.9600
C16A H16H 0.9600
C16A H16I 0.9600
C17A H17G 0.9600
C17A H17H 0.9600
C17A H17I 0.9600
C18A O3A 1.214(7)
C18A C19A 1.473(9)
C19A C24A 1.365(12)
C19A C20A 1.409(12)
C20A C21A 1.394(14)
C20A H20A 0.9300
C21A C22A 1.29(2)
C21A H21A 0.9300
C22A C23A 1.36(2)
C22A C25A 1.529(16)
C23A C24A 1.445(16)
C23A H23A 0.9300
C24A H24A 0.9300
C25A F3A 1.323(18)
C25A F1A 1.330(16)
C25A F2A 1.342(15)
N2A H2AB 0.8600
C1B C2B 1.320(12)
C1B C6B 1.449(7)
C1B H1B 0.9300
C2B C3B 1.369(13)
C2B H2B 0.9300
C3B C4B 1.343(8)
C3B H3B 0.9300
C4B C5B 1.422(10)
C4B H4B 0.9300
C5B N1B 1.372(6)
C5B C6B 1.400(9)
C6B C7B 1.425(9)
C7B C8B 1.367(7)
C7B H7B 0.9300
C8B C9B 1.383(9)
C8B H8B 0.9300
C9B N1B 1.314(7)
C9B C10B 1.496(6)
C10B N2B 1.480(6)
C10B C11B 1.555(9)
C10B S1B 1.837(5)
C11B C18B 1.522(8)
C11B C12B 1.523(6)
C11B H11B 0.9800
C12B C15B 1.527(9)
C12B C13B 1.578(9)
C12B H12B 0.9800
C13B C14B 1.525(8)
C13B C17B 1.525(7)
C13B S1B 1.834(4)
C14B O1B 1.228(6)
C14B N2B 1.323(6)
C15B O2B 1.228(8)
C15B C16B 1.469(9)
C16B H16J 0.9600
C16B H16K 0.9600
C16B H16L 0.9600
C17B H17J 0.9600
C17B H17K 0.9600
C17B H17L 0.9600
C18B O3B 1.205(7)
C18B C19B 1.473(10)
C19B C20B 1.374(13)
C19B C24B 1.399(13)
C20B C21B 1.369(19)
C20B H20B 0.9300
C21B C22B 1.33(2)
C21B H21B 0.9300
C22B C23B 1.44(2)
C22B C25B 1.509(16)
C23B C24B 1.407(15)
C23B H23B 0.9300
C24B H24B 0.9300
C25B F2B 1.329(16)
C25B F1B 1.352(18)
C25B F3B 1.353(16)
N2B H2BA 0.8600

loop_
_geom_hbond_atom_site_label_D
_geom_hbond_atom_site_label_H
_geom_hbond_atom_site_label_A
_geom_hbond_distance_DH
_geom_hbond_distance_HA
_geom_hbond_distance_DA
_geom_hbond_angle_DHA
_geom_hbond_site_symmetry_A
N2 H2A O1C 0.86 2.22 2.947(6) 142.9 1_556
N2A H2AB O1B 0.86 2.15 2.920(6) 149.2 1_455
N2B H2BA O1A 0.86 2.19 2.951(6) 146.7 1_655
N2C H2CA O1 0.86 2.21 2.987(6) 149.4 1_554

loop_
_geom_torsion_atom_site_label_1
_geom_torsion_atom_site_label_2
_geom_torsion_atom_site_label_3
_geom_torsion_atom_site_label_4
_geom_torsion
C6 C1 C2 C3 -0.1(10)
C6C C1C C2C C3C -0.1(11)
C1 C2 C3 C4 0.3(10)
C1C C2C C3C C4C 0.8(12)
C2 C3 C4 C5 -1.1(10)
C2C C3C C4C C5C -1.5(11)
C3 C4 C5 N1 -179.0(6)
C3 C4 C5 C6 1.6(9)
C3C C4C C5C C6C 1.5(10)
C3C C4C C5C N1C 178.7(6)
N1 C5 C6 C7 1.8(8)
C4 C5 C6 C7 -178.8(6)
N1 C5 C6 C1 179.3(5)
C4 C5 C6 C1 -1.4(8)
C2 C1 C6 C7 177.9(6)
C2 C1 C6 C5 0.7(9)
C2C C1C C6C C5C 0.1(9)
C2C C1C C6C C7C 178.5(6)
C4C C5C C6C C1C -0.9(9)
N1C C5C C6C C1C -177.9(5)
C4C C5C C6C C7C -179.3(6)
N1C C5C C6C C7C 3.6(9)
C5 C6 C7 C8 -3.7(9)
C1 C6 C7 C8 179.1(6)
C1C C6C C7C C8C -179.8(6)
C5C C6C C7C C8C -1.3(9)
C6 C7 C8 C9 2.7(9)
C6C C7C C8C C9C -1.5(9)
C7 C8 C9 N1 0.5(8)
C7 C8 C9 C10 -177.9(5)
C7C C8C C9C N1C 2.6(9)
C7C C8C C9C C10C -175.6(5)
N1 C9 C10 N2 131.8(5)
C8 C9 C10 N2 -49.6(6)
N1 C9 C10 C11 1.7(6)
C8 C9 C10 C11 -179.8(5)
N1 C9 C10 S1 -114.1(4)
C8 C9 C10 S1 64.5(6)
N1C C9C C10C N2C 134.5(5)
C8C C9C C10C N2C -47.2(7)
N1C C9C C10C C11C 4.9(7)
C8C C9C C10C C11C -176.7(5)
N1C C9C C10C S1C -110.0(5)
C8C C9C C10C S1C 68.3(6)
N2 C10 C11 C18 -67.0(5)
C9 C10 C11 C18 64.0(5)
S1 C10 C11 C18 -173.7(3)
N2 C10 C11 C12 54.9(5)
C9 C10 C11 C12 -174.1(4)
S1 C10 C11 C12 -51.8(4)
N2C C10C C11C C18C -64.5(5)
C9C C10C C11C C18C 67.3(6)
S1C C10C C11C C18C -170.7(3)
N2C C10C C11C C12C 58.6(5)
C9C C10C C11C C12C -169.6(4)
S1C C10C C11C C12C -47.6(4)
C18 C11 C12 C15 -97.9(6)
C10 C11 C12 C15 138.9(5)
C18 C11 C12 C13 135.3(5)
C10 C11 C12 C13 12.0(5)
C18C C11C C12C C15C -106.2(6)
C10C C11C C12C C15C 131.1(5)
C18C C11C C12C C13C 128.8(5)
C10C C11C C12C C13C 6.1(5)
C15 C12 C13 C17 34.6(7)
C11 C12 C13 C17 161.7(5)
C15 C12 C13 C14 159.6(4)
C11 C12 C13 C14 -73.3(4)
C15 C12 C13 S1 -93.9(5)
C11 C12 C13 S1 33.1(5)
C15C C12C C13C C17C 40.1(7)
C11C C12C C13C C17C 165.1(5)
C15C C12C C13C C14C 167.3(4)
C11C C12C C13C C14C -67.7(5)
C15C C12C C13C S1C -86.6(4)
C11C C12C C13C S1C 38.5(5)
C17 C13 C14 O1 22.9(9)
C12 C13 C14 O1 -104.8(6)
S1 C13 C14 O1 146.6(6)
C17 C13 C14 N2 -163.8(5)
C12 C13 C14 N2 68.5(5)
S1 C13 C14 N2 -40.1(5)
C17C C13C C14C O1C 24.2(9)
C12C C13C C14C O1C -105.3(6)
S1C C13C C14C O1C 147.8(6)
C17C C13C C14C N2C -161.1(6)
C12C C13C C14C N2C 69.4(5)
S1C C13C C14C N2C -37.5(6)
C11 C12 C15 O2 157.6(7)
C13 C12 C15 O2 -81.1(8)
C11 C12 C15 C16 -23.0(9)
C13 C12 C15 C16 98.2(7)
C13C C12C C15C O2C 93.0(8)
C11C C12C C15C O2C -27.2(10)
C13C C12C C15C C16C -85.6(8)
C11C C12C C15C C16C 154.2(7)
C10 C11 C18 O3 51.3(6)
C12 C11 C18 O3 -65.6(7)
C10 C11 C18 C19 -134.6(5)
C12 C11 C18 C19 108.6(5)
C10C C11C C18C O3C 14.5(6)
C12C C11C C18C O3C -103.2(6)
C10C C11C C18C C19C -167.7(5)
C12C C11C C18C C19C 74.6(7)
O3 C18 C19 C24 17.1(8)
C11 C18 C19 C24 -157.2(6)
O3 C18 C19 C20 -158.8(6)
C11 C18 C19 C20 26.8(8)
O3C C18C C19C C24C 9.3(9)
C11C C18C C19C C24C -168.5(6)
O3C C18C C19C C20C -165.7(7)
C11C C18C C19C C20C 16.5(9)
C24 C19 C20 C21 0.9(11)
C18 C19 C20 C21 176.8(7)
C24C C19C C20C C21C 8.1(14)
C18C C19C C20C C21C -176.9(9)
C19 C20 C21 C22 -0.1(15)
C19C C20C C21C C22C -2.1(17)
C20 C21 C22 C23 0.5(17)
C20 C21 C22 C25 -177.2(11)
C20C C21C C22C C23C -5(2)
C20C C21C C22C C25C -174.4(11)
C21 C22 C23 C24 -1.8(17)
C25 C22 C23 C24 175.9(10)
C21C C22C C23C C24C 5(2)
C25C C22C C23C C24C 173.9(11)
C20 C19 C24 C23 -2.3(12)
C18 C19 C24 C23 -178.4(8)
C22 C23 C24 C19 2.7(15)
C20C C19C C24C C23C -8.0(15)
C18C C19C C24C C23C 176.9(9)
C22C C23C C24C C19C 1.6(17)
C21 C22 C25 F3 66(2)
C23 C22 C25 F3 -112.2(19)
C21 C22 C25 F2 -69.1(18)
C23 C22 C25 F2 113.2(18)
C21 C22 C25 F1 174.9(12)
C23 C22 C25 F1 -2.8(18)
C23C C22C C25C F3C -137.2(17)
C21C C22C C25C F3C 33(2)
C23C C22C C25C F1C -8(2)
C21C C22C C25C F1C 162.0(12)
C23C C22C C25C F2C 96.7(19)
C21C C22C C25C F2C -92.8(17)
C8 C9 N1 C5 -2.3(7)
C10 C9 N1 C5 176.1(4)
C4 C5 N1 C9 -178.3(5)
C6 C5 N1 C9 1.1(7)
C8C C9C N1C C5C -0.4(9)
C10C C9C N1C C5C 177.8(5)
C4C C5C N1C C9C -179.9(6)
C6C C5C N1C C9C -2.8(8)
O1 C14 N2 C10 172.8(6)
C13 C14 N2 C10 -0.3(6)
C9 C10 N2 C14 160.6(5)
C11 C10 N2 C14 -66.4(6)
S1 C10 N2 C14 39.8(5)
O1C C14C N2C C10C 172.0(6)
C13C C14C N2C C10C -2.5(7)
C9C C10C N2C C14C 162.8(5)
C11C C10C N2C C14C -64.2(6)
S1C C10C N2C C14C 40.9(6)
C17 C13 S1 C10 174.8(6)
C14 C13 S1 C10 52.0(4)
C12 C13 S1 C10 -54.9(4)
N2 C10 S1 C13 -52.1(4)
C9 C10 S1 C13 -172.9(5)
C11 C10 S1 C13 62.1(3)
C17C C13C S1C C10C 173.2(6)
C14C C13C S1C C10C 49.9(4)
C12C C13C S1C C10C -58.1(4)
N2C C10C S1C C13C -51.4(4)
C9C C10C S1C C13C -174.4(5)
C11C C10C S1C C13C 61.1(3)
C6A C1A C2A C3A 0.3(9)
C1A C2A C3A C4A 0.9(10)
C2A C3A C4A C5A -1.6(10)
C3A C4A C5A N1A 179.3(5)
C3A C4A C5A C6A 1.1(9)
N1A C5A C6A C1A -178.1(5)
C4A C5A C6A C1A 0.1(8)
N1A C5A C6A C7A 3.3(8)
C4A C5A C6A C7A -178.5(6)
C2A C1A C6A C5A -0.8(8)
C2A C1A C6A C7A 177.7(6)
C5A C6A C7A C8A -1.3(9)
C1A C6A C7A C8A -179.8(5)
C6A C7A C8A C9A -2.1(8)
C7A C8A C9A N1A 4.1(8)
C7A C8A C9A C10A -176.1(5)
N1A C9A C10A N2A 131.7(5)
C8A C9A C10A N2A -48.2(7)
N1A C9A C10A C11A -0.2(6)
C8A C9A C10A C11A 179.9(5)
N1A C9A C10A S1A -112.2(5)
C8A C9A C10A S1A 67.9(6)
N2A C10A C11A C18A -67.5(5)
C9A C10A C11A C18A 66.3(5)
S1A C10A C11A C18A -173.8(3)
N2A C10A C11A C12A 53.0(5)
C9A C10A C11A C12A -173.3(4)
S1A C10A C11A C12A -53.4(4)
C10A C11A C12A C15A 135.4(5)
C18A C11A C12A C15A -102.5(6)
C10A C11A C12A C13A 13.3(5)
C18A C11A C12A C13A 135.4(5)
C15A C12A C13A C14A 166.6(4)
C11A C12A C13A C14A -72.3(4)
C15A C12A C13A C17A 40.2(6)
C11A C12A C13A C17A 161.3(4)
C15A C12A C13A S1A -88.1(4)
C11A C12A C13A S1A 33.0(4)
C17A C13A C14A O1A 24.4(8)
C12A C13A C14A O1A -107.1(6)
S1A C13A C14A O1A 145.7(5)
C17A C13A C14A N2A -161.7(5)
C12A C13A C14A N2A 66.8(5)
S1A C13A C14A N2A -40.4(5)
C11A C12A C15A O2A -27.6(9)
C13A C12A C15A O2A 89.3(7)
C11A C12A C15A C16A 155.8(6)
C13A C12A C15A C16A -87.3(7)
C10A C11A C18A O3A 45.1(6)
C12A C11A C18A O3A -72.4(7)
C10A C11A C18A C19A -135.2(5)
C12A C11A C18A C19A 107.4(6)
O3A C18A C19A C24A 20.7(9)
C11A C18A C19A C24A -159.1(6)
O3A C18A C19A C20A -157.2(7)
C11A C18A C19A C20A 23.0(9)
C24A C19A C20A C21A -0.1(13)
C18A C19A C20A C21A 177.6(8)
C19A C20A C21A C22A 0.8(18)
C20A C21A C22A C23A -4(2)
C20A C21A C22A C25A 171.2(12)
C21A C22A C23A C24A 7(2)
C25A C22A C23A C24A -169.3(12)
C20A C19A C24A C23A 2.5(13)
C18A C19A C24A C23A -175.3(9)
C22A C23A C24A C19A -5.9(18)
C21A C22A C25A F3A -57(2)
C23A C22A C25A F3A 118.7(17)
C21A C22A C25A F1A 148.8(15)
C23A C22A C25A F1A -35.5(17)
C21A C22A C25A F2A 45(2)
C23A C22A C25A F2A -139.1(14)
C8A C9A N1A C5A -2.3(8)
C10A C9A N1A C5A 177.9(4)
C4A C5A N1A C9A -179.8(5)
C6A C5A N1A C9A -1.7(8)
O1A C14A N2A C10A 174.2(6)
C13A C14A N2A C10A 0.4(6)
C9A C10A N2A C14A 161.3(5)
C11A C10A N2A C14A -64.8(6)
S1A C10A N2A C14A 39.3(5)
C14A C13A S1A C10A 51.2(4)
C17A C13A S1A C10A 171.9(5)
C12A C13A S1A C10A -55.4(4)
N2A C10A S1A C13A -51.7(4)
C9A C10A S1A C13A -175.5(5)
C11A C10A S1A C13A 62.3(3)
C6B C1B C2B C3B 0.3(10)
C1B C2B C3B C4B 0.3(11)
C2B C3B C4B C5B 0.2(11)
C3B C4B C5B N1B -179.4(6)
C3B C4B C5B C6B -1.3(9)
N1B C5B C6B C7B -1.4(8)
C4B C5B C6B C7B -179.4(6)
N1B C5B C6B C1B 179.9(5)
C4B C5B C6B C1B 1.9(8)
C2B C1B C6B C5B -1.4(8)
C2B C1B C6B C7B 180.0(6)
C5B C6B C7B C8B 0.4(8)
C1B C6B C7B C8B 179.0(6)
C6B C7B C8B C9B 1.2(9)
C7B C8B C9B N1B -2.2(9)
C7B C8B C9B C10B -175.2(5)
N1B C9B C10B N2B 130.7(5)
C8B C9B C10B N2B -55.8(7)
N1B C9B C10B C11B 3.3(6)
C8B C9B C10B C11B 176.8(5)
N1B C9B C10B S1B -113.4(5)
C8B C9B C10B S1B 60.1(6)
N2B C10B C11B C18B -68.4(5)
C9B C10B C11B C18B 61.8(5)
S1B C10B C11B C18B -174.1(3)
N2B C10B C11B C12B 56.2(5)
C9B C10B C11B C12B -173.5(4)
S1B C10B C11B C12B -49.5(4)
C18B C11B C12B C15B -100.5(6)
C10B C11B C12B C15B 134.3(5)
C18B C11B C12B C13B 134.1(5)
C10B C11B C12B C13B 8.9(5)
C11B C12B C13B C14B -70.7(4)
C15B C12B C13B C14B 164.4(4)
C11B C12B C13B C17B 163.1(4)
C15B C12B C13B C17B 38.2(6)
C11B C12B C13B S1B 35.1(4)
C15B C12B C13B S1B -89.8(4)
C17B C13B C14B O1B 23.3(9)
C12B C13B C14B O1B -106.3(7)
S1B C13B C14B O1B 147.0(6)
C17B C13B C14B N2B -162.6(5)
C12B C13B C14B N2B 67.8(5)
S1B C13B C14B N2B -38.9(6)
C11B C12B C15B O2B -21.3(9)
C13B C12B C15B O2B 99.4(7)
C11B C12B C15B C16B 154.8(7)
C13B C12B C15B C16B -84.6(7)
C12B C11B C18B O3B -82.1(6)
C10B C11B C18B O3B 37.9(6)
C12B C11B C18B C19B 94.6(6)
C10B C11B C18B C19B -145.3(5)
O3B C18B C19B C20B 22.8(10)
C11B C18B C19B C20B -154.0(7)
O3B C18B C19B C24B -152.4(7)
C11B C18B C19B C24B 30.7(10)
C24B C19B C20B C21B -7.1(17)
C18B C19B C20B C21B 177.5(11)
C19B C20B C21B C22B 8(2)
C20B C21B C22B C23B -8(2)
C20B C21B C22B C25B -177.0(13)
C21B C22B C23B C24B 6(2)
C25B C22B C23B C24B 176.3(11)
C20B C19B C24B C23B 4.1(15)
C18B C19B C24B C23B 179.1(9)
C22B C23B C24B C19B -3.1(17)
C21B C22B C25B F2B -85.0(19)
C23B C22B C25B F2B 103.6(16)
C21B C22B C25B F1B 145.4(17)
C23B C22B C25B F1B -26(2)
C21B C22B C25B F3B 25(2)
C23B C22B C25B F3B -146.0(14)
C8B C9B N1B C5B 1.3(7)
C10B C9B N1B C5B 174.6(4)
C6B C5B N1B C9B 0.5(8)
C4B C5B N1B C9B 178.6(5)
O1B C14B N2B C10B 173.2(7)
C13B C14B N2B C10B -0.7(7)
C9B C10B N2B C14B 162.9(5)
C11B C10B N2B C14B -65.4(6)
S1B C10B N2B C14B 39.8(6)
C14B C13B S1B C10B 50.9(4)
C17B C13B S1B C10B 174.1(5)
C12B C13B S1B C10B -55.2(3)
N2B C10B S1B C13B -50.8(4)
C9B C10B S1B C13B -173.9(5)
C11B C10B S1B C13B 60.3(3)
